data_7210855
loop_
_publ_author_name
'Liu, Lu'
'Huang, Chao'
'Wang, Zhengchuang'
'Wu, Dongqing'
'Hou, Hongwei'
'Fan, Yaoting'

_publ_section_title
;
 Entangled Zn(ii)/Cd(ii) coordination complexes based on a flexible
 bis(methylbenzimidazole) ligand and different dicarboxylates
;
_journal_issue 35
_journal_name_full CrystEngComm
_journal_page_first 7095
_journal_paper_doi 10.1039/c3ce40823j
_journal_volume 15
_journal_year 2013
_chemical_formula_moiety 'C72 H68 N8 O12 S2 Zn2'
_chemical_formula_sum 'C72 H68 N8 O12 S2 Zn2'
_chemical_formula_weight 1432.20
_chemical_name_systematic
; 
 ? 
;
_space_group_IT_number 2
_symmetry_cell_setting triclinic
_symmetry_space_group_name_Hall '-P 1'
_symmetry_space_group_name_H-M 'P -1'
_atom_sites_solution_hydrogens geom
_atom_sites_solution_primary direct
_atom_sites_solution_secondary difmap
_audit_creation_method SHELXL-97
_cell_angle_alpha 97.91(3)
_cell_angle_beta 95.29(3)
_cell_angle_gamma 95.71(3)
_cell_formula_units_Z 2
_cell_length_a 14.083(3)
_cell_length_b 14.906(3)
_cell_length_c 16.326(3)
_cell_measurement_temperature 293(2)
_cell_volume 3358.2(12)
_computing_structure_refinement 'SHELXL-97 (Sheldrick, 1997)'
_computing_structure_solution 'SHELXS-97 (Sheldrick, 1990)'
_diffrn_ambient_temperature 293(2)
_diffrn_measured_fraction_theta_full 0.979
_diffrn_measured_fraction_theta_max 0.979
_diffrn_radiation_monochromator graphite
_diffrn_radiation_source 'fine-focus sealed tube'
_diffrn_radiation_type MoK\a
_diffrn_radiation_wavelength 0.71073
_diffrn_reflns_av_R_equivalents 0.0730
_diffrn_reflns_av_sigmaI/netI 0.1229
_diffrn_reflns_limit_h_max 17
_diffrn_reflns_limit_h_min -13
_diffrn_reflns_limit_k_max 18
_diffrn_reflns_limit_k_min -18
_diffrn_reflns_limit_l_max 19
_diffrn_reflns_limit_l_min -19
_diffrn_reflns_number 25839
_diffrn_reflns_theta_full 25.50
_diffrn_reflns_theta_max 25.50
_diffrn_reflns_theta_min 1.74
_exptl_absorpt_coefficient_mu 0.846
_exptl_absorpt_correction_T_max 0.8358
_exptl_absorpt_correction_T_min 0.7976
_exptl_absorpt_correction_type multi-scan
_exptl_absorpt_process_details SADABS
_exptl_crystal_density_diffrn 1.416
_exptl_crystal_density_method 'not measured'
_exptl_crystal_F_000 1488
_exptl_crystal_size_max 0.28
_exptl_crystal_size_mid 0.25
_exptl_crystal_size_min 0.22
_refine_diff_density_max 0.977
_refine_diff_density_min -0.653
_refine_diff_density_rms 0.093
_refine_ls_extinction_method none
_refine_ls_goodness_of_fit_ref 0.947
_refine_ls_hydrogen_treatment constr
_refine_ls_matrix_type full
_refine_ls_number_parameters 869
_refine_ls_number_reflns 12227
_refine_ls_number_restraints 153
_refine_ls_restrained_S_all 0.953
_refine_ls_R_factor_all 0.1506
_refine_ls_R_factor_gt 0.0950
_refine_ls_shift/su_max 0.004
_refine_ls_shift/su_mean 0.000
_refine_ls_structure_factor_coef Fsqd
_refine_ls_weighting_details 'calc w=1/[\s^2^(Fo^2^)+(0.1638P)^2^+2.1901P] where P=(Fo^2^+2Fc^2^)/3'
_refine_ls_weighting_scheme calc
_refine_ls_wR_factor_gt 0.2391
_refine_ls_wR_factor_ref 0.2903
_reflns_number_gt 7329
_reflns_number_total 12227
_reflns_threshold_expression >2sigma(I)
_cod_data_source_file c3ce40823j.txt
_cod_data_source_block complex7
_cod_database_code 7210855

loop_
_symmetry_equiv_pos_as_xyz
'x, y, z'
'-x, -y, -z'

loop_
_atom_site_label
_atom_site_type_symbol
_atom_site_fract_x
_atom_site_fract_y
_atom_site_fract_z
_atom_site_U_iso_or_equiv
_atom_site_adp_type
_atom_site_occupancy
_atom_site_symmetry_multiplicity
_atom_site_calc_flag
_atom_site_refinement_flags
Zn1 Zn 0.29441(6) 0.39015(5) 0.54901(5) 0.0397(3) Uani 1 1 d .
Zn2 Zn 0.62418(6) -0.26922(6) 0.93714(5) 0.0465(3) Uani 1 1 d .
S1 S 0.78308(14) 0.08855(13) 0.58655(13) 0.0494(5) Uani 1 1 d .
S2 S -0.06533(16) 0.25865(14) 0.92380(14) 0.0539(5) Uani 1 1 d .
O1 O 0.7871(4) 0.0457(4) 0.5024(4) 0.0643(16) Uani 1 1 d .
O2 O 0.8624(4) 0.1491(4) 0.6268(4) 0.0655(16) Uani 1 1 d .
O3 O 0.4306(4) 0.3627(3) 0.5558(4) 0.0544(14) Uani 1 1 d .
O4 O 0.3479(4) 0.2319(4) 0.5619(4) 0.0617(15) Uani 1 1 d .
O5 O 0.1993(4) 0.3669(4) 0.6256(3) 0.0558(14) Uani 1 1 d .
O6 O 0.3166(4) 0.3857(4) 0.7297(4) 0.0680(17) Uani 1 1 d .
O7 O -0.1230(4) 0.1756(4) 0.8897(4) 0.0696(18) Uani 1 1 d .
O8 O -0.0205(5) 0.2682(4) 1.0082(4) 0.0672(16) Uani 1 1 d .
O9 O -0.2925(5) 0.6347(4) 0.9104(4) 0.0675(16) Uani 1 1 d .
O10 O -0.3761(5) 0.5627(4) 0.9950(4) 0.0784(19) Uani 1 1 d .
O11 O 0.6648(4) -0.1721(4) 0.8735(3) 0.0599(15) Uani 1 1 d .
O12 O 0.6124(5) -0.2693(4) 0.7599(4) 0.0647(16) Uani 1 1 d .
N1 N 0.3021(4) 0.5292(4) 0.5548(4) 0.0401(14) Uani 1 1 d .
N2 N 0.3408(5) 0.6759(4) 0.5993(4) 0.0496(16) Uani 1 1 d .
N3 N 0.2162(4) 0.3286(4) 0.4411(4) 0.0389(13) Uani 1 1 d .
N4 N 0.1465(5) 0.2926(5) 0.3116(4) 0.0509(16) Uani 1 1 d .
N5 N 0.3028(6) 1.1528(5) 0.8123(4) 0.0586(18) Uani 1 1 d .
N6 N 0.3232(4) 1.2043(4) 0.9466(4) 0.0449(15) Uani 1 1 d .
N7 N -0.4800(4) 0.2852(4) 0.0769(4) 0.0469(15) Uani 1 1 d .
N8 N -0.3292(5) 0.3340(5) 0.1211(5) 0.066(2) Uani 1 1 d U
C1 C 0.0947(6) 0.6975(6) 0.5092(6) 0.065(2) Uani 1 1 d .
H1 H 0.0500 0.7379 0.5003 0.078 Uiso 1 1 calc R
C2 C 0.1817(6) 0.7294(6) 0.5518(6) 0.066(3) Uani 1 1 d .
H2 H 0.1973 0.7912 0.5714 0.079 Uiso 1 1 calc R
C3 C 0.2465(5) 0.6674(5) 0.5653(5) 0.0438(17) Uani 1 1 d .
C4 C 0.2231(5) 0.5745(5) 0.5359(5) 0.0437(17) Uani 1 1 d .
C5 C 0.1347(6) 0.5438(6) 0.4922(5) 0.057(2) Uani 1 1 d .
H5 H 0.1185 0.4822 0.4721 0.069 Uiso 1 1 calc R
C6 C 0.0714(6) 0.6054(7) 0.4788(6) 0.066(2) Uani 1 1 d .
H6 H 0.0119 0.5854 0.4489 0.079 Uiso 1 1 calc R
C7 C 0.3704(5) 0.5913(5) 0.5927(5) 0.0454(18) Uani 1 1 d .
C8 C 0.4703(6) 0.5759(6) 0.6220(5) 0.061(2) Uani 1 1 d .
H8A H 0.4722 0.5126 0.6271 0.091 Uiso 1 1 calc R
H8B H 0.4900 0.6124 0.6752 0.091 Uiso 1 1 calc R
H8C H 0.5129 0.5927 0.5827 0.091 Uiso 1 1 calc R
C9 C 0.3980(7) 0.7647(6) 0.6268(6) 0.067(2) Uani 1 1 d U
H9A H 0.3798 0.8068 0.5894 0.081 Uiso 1 1 calc R
H9B H 0.4653 0.7576 0.6231 0.081 Uiso 1 1 calc R
C10 C 0.3862(8) 0.8036(7) 0.7112(7) 0.089(3) Uani 1 1 d U
H10A H 0.4142 0.7667 0.7495 0.107 Uiso 1 1 calc R
H10B H 0.3183 0.8017 0.7174 0.107 Uiso 1 1 calc R
C11 C 0.4340(8) 0.9042(7) 0.7346(8) 0.095(3) Uani 1 1 d U
H11A H 0.4659 0.9129 0.7908 0.115 Uiso 1 1 calc R
H11B H 0.4821 0.9160 0.6974 0.115 Uiso 1 1 calc R
C12 C 0.3621(9) 0.9693(7) 0.7291(8) 0.105(3) Uani 1 1 d DU
H12A H 0.3149 0.9460 0.6819 0.126 Uiso 1 1 calc R
H12B H 0.3289 0.9722 0.7787 0.126 Uiso 1 1 calc R
C13 C 0.3995(10) 1.0596(7) 0.7204(8) 0.110(3) Uani 1 1 d DU
H13A H 0.4252 1.0580 0.6672 0.132 Uiso 1 1 calc R
H13B H 0.4524 1.0802 0.7635 0.132 Uiso 1 1 calc R
C14 C 0.3233(9) 1.1321(8) 0.7261(7) 0.093(3) Uani 1 1 d U
H14A H 0.3488 1.1874 0.7068 0.111 Uiso 1 1 calc R
H14B H 0.2646 1.1074 0.6909 0.111 Uiso 1 1 calc R
C15 C 0.2233(6) 1.1161(5) 0.8454(5) 0.056(2) Uani 1 1 d .
C16 C 0.1416(8) 1.0610(7) 0.8097(7) 0.085(3) Uani 1 1 d .
H16 H 0.1339 1.0357 0.7538 0.102 Uiso 1 1 calc R
C17 C 0.0728(8) 1.0457(7) 0.8610(10) 0.099(4) Uani 1 1 d .
H17 H 0.0144 1.0133 0.8379 0.119 Uiso 1 1 calc R
C18 C 0.0849(8) 1.0750(7) 0.9441(8) 0.087(3) Uani 1 1 d .
H18 H 0.0361 1.0602 0.9762 0.104 Uiso 1 1 calc R
C19 C 0.1681(6) 1.1264(6) 0.9818(6) 0.060(2) Uani 1 1 d .
H19 H 0.1772 1.1452 1.0390 0.071 Uiso 1 1 calc R
C20 C 0.2378(6) 1.1490(5) 0.9307(5) 0.0510(19) Uani 1 1 d .
C21 C 0.3596(6) 1.2050(5) 0.8744(5) 0.0487(19) Uani 1 1 d .
C22 C 0.4486(7) 1.2617(6) 0.8614(6) 0.072(3) Uani 1 1 d .
H22A H 0.4718 1.3022 0.9117 0.109 Uiso 1 1 calc R
H22B H 0.4347 1.2966 0.8175 0.109 Uiso 1 1 calc R
H22C H 0.4966 1.2228 0.8466 0.109 Uiso 1 1 calc R
C23 C 0.2339(6) 0.3644(5) 0.7010(5) 0.0445(17) Uani 1 1 d .
C24 C 0.1596(5) 0.3315(5) 0.7558(4) 0.0432(17) Uani 1 1 d .
C25 C 0.1838(5) 0.3409(5) 0.8408(4) 0.0447(17) Uani 1 1 d .
H25 H 0.2460 0.3635 0.8636 0.054 Uiso 1 1 calc R
C26 C 0.1154(6) 0.3167(5) 0.8924(4) 0.0453(18) Uani 1 1 d .
H26 H 0.1317 0.3227 0.9496 0.054 Uiso 1 1 calc R
C27 C 0.0225(5) 0.2835(5) 0.8579(5) 0.0452(17) Uani 1 1 d .
C28 C 0.0002(6) 0.2722(6) 0.7751(5) 0.053(2) Uani 1 1 d .
H28 H -0.0616 0.2480 0.7524 0.064 Uiso 1 1 calc R
C29 C 0.0675(6) 0.2959(6) 0.7231(5) 0.054(2) Uani 1 1 d .
H29 H 0.0507 0.2879 0.6659 0.064 Uiso 1 1 calc R
C30 C -0.1383(6) 0.3474(5) 0.9197(5) 0.054(2) Uani 1 1 d .
C31 C -0.2368(6) 0.3309(6) 0.9205(6) 0.070(3) Uani 1 1 d .
H31 H -0.2659 0.2713 0.9144 0.084 Uiso 1 1 calc R
C32 C -0.2915(6) 0.4019(6) 0.9301(7) 0.070(3) Uani 1 1 d .
H32 H -0.3569 0.3903 0.9340 0.085 Uiso 1 1 calc R
C33 C -0.2501(6) 0.4906(5) 0.9342(5) 0.052(2) Uani 1 1 d .
C34 C -0.1526(6) 0.5083(5) 0.9286(6) 0.057(2) Uani 1 1 d .
H34 H -0.1250 0.5677 0.9288 0.069 Uiso 1 1 calc R
C35 C -0.0973(6) 0.4377(6) 0.9229(6) 0.062(2) Uani 1 1 d .
H35 H -0.0315 0.4498 0.9211 0.075 Uiso 1 1 calc R
C36 C -0.3119(7) 0.5689(6) 0.9479(5) 0.059(2) Uani 1 1 d .
C37 C 0.2709(6) 0.4281(6) 0.3399(5) 0.058(2) Uani 1 1 d .
H37A H 0.3099 0.4618 0.3877 0.087 Uiso 1 1 calc R
H37B H 0.2294 0.4672 0.3161 0.087 Uiso 1 1 calc R
H37C H 0.3115 0.4055 0.2994 0.087 Uiso 1 1 calc R
C38 C 0.2125(5) 0.3508(5) 0.3650(4) 0.0420(17) Uani 1 1 d .
C39 C 0.1514(5) 0.2494(4) 0.4369(4) 0.0376(16) Uani 1 1 d .
C40 C 0.1268(6) 0.1962(5) 0.4953(5) 0.0506(19) Uani 1 1 d .
H40 H 0.1552 0.2106 0.5499 0.061 Uiso 1 1 calc R
C41 C 0.0598(6) 0.1216(5) 0.4727(6) 0.059(2) Uani 1 1 d .
H41 H 0.0436 0.0841 0.5116 0.071 Uiso 1 1 calc R
C42 C 0.0164(8) 0.1021(7) 0.3913(8) 0.087(3) Uani 1 1 d .
H42 H -0.0293 0.0515 0.3772 0.105 Uiso 1 1 calc R
C43 C 0.0374(6) 0.1530(6) 0.3318(6) 0.065(2) Uani 1 1 d .
H43 H 0.0076 0.1377 0.2777 0.079 Uiso 1 1 calc R
C44 C 0.1047(5) 0.2289(5) 0.3538(5) 0.0479(19) Uani 1 1 d .
C45 C 0.1181(8) 0.3011(9) 0.2240(6) 0.090(3) Uani 1 1 d U
H45A H 0.1667 0.3417 0.2050 0.108 Uiso 1 1 calc R
H45B H 0.1153 0.2417 0.1904 0.108 Uiso 1 1 calc R
C46 C 0.0282(9) 0.3347(10) 0.2121(8) 0.116(3) Uani 1 1 d DU
H46A H -0.0176 0.2804 0.1993 0.139 Uiso 1 1 calc R
H46B H 0.0300 0.3601 0.1606 0.139 Uiso 1 1 calc R
C47 C -0.0184(10) 0.3970(9) 0.2637(8) 0.116(3) Uani 1 1 d DU
H47A H 0.0329 0.4441 0.2878 0.140 Uiso 1 1 calc R
H47B H -0.0341 0.3641 0.3089 0.140 Uiso 1 1 calc R
C48 C -0.0995(9) 0.4468(8) 0.2503(8) 0.105(3) Uani 1 1 d U
H48A H -0.0884 0.4812 0.2052 0.125 Uiso 1 1 calc R
H48B H -0.1008 0.4906 0.2999 0.125 Uiso 1 1 calc R
C49 C -0.1998(9) 0.3928(8) 0.2300(8) 0.105(3) Uani 1 1 d U
H49A H -0.1955 0.3291 0.2346 0.126 Uiso 1 1 calc R
H49B H -0.2420 0.4159 0.2696 0.126 Uiso 1 1 calc R
C50 C -0.2400(8) 0.4009(7) 0.1448(7) 0.089(3) Uani 1 1 d U
H50A H -0.1932 0.3881 0.1061 0.107 Uiso 1 1 calc R
H50B H -0.2558 0.4625 0.1426 0.107 Uiso 1 1 calc R
C51 C -0.4500(7) 0.4452(5) 0.1489(6) 0.064(2) Uani 1 1 d .
H51A H -0.4407 0.4865 0.1094 0.096 Uiso 1 1 calc R
H51B H -0.4115 0.4691 0.2003 0.096 Uiso 1 1 calc R
H51C H -0.5165 0.4382 0.1583 0.096 Uiso 1 1 calc R
C52 C -0.4215(6) 0.3560(5) 0.1162(5) 0.0497(19) Uani 1 1 d .
C53 C -0.3289(6) 0.2457(6) 0.0847(6) 0.058(2) Uani 1 1 d .
C54 C -0.2547(7) 0.1918(7) 0.0751(7) 0.082(3) Uani 1 1 d .
H54 H -0.1919 0.2135 0.0969 0.098 Uiso 1 1 calc R
C55 C -0.2771(8) 0.1061(6) 0.0327(8) 0.084(3) Uani 1 1 d .
H55 H -0.2290 0.0684 0.0246 0.101 Uiso 1 1 calc R
C56 C -0.3717(8) 0.0742(6) 0.0013(7) 0.080(3) Uani 1 1 d .
H56 H -0.3856 0.0155 -0.0278 0.096 Uiso 1 1 calc R
C57 C -0.4450(7) 0.1282(6) 0.0127(6) 0.067(2) Uani 1 1 d .
H57 H -0.5076 0.1068 -0.0095 0.080 Uiso 1 1 calc R
C58 C -0.4238(6) 0.2145(5) 0.0575(5) 0.0480(19) Uani 1 1 d .
C59 C 0.4250(6) 0.2806(5) 0.5636(5) 0.0461(18) Uani 1 1 d .
C60 C 0.5168(5) 0.2366(5) 0.5736(5) 0.0439(17) Uani 1 1 d .
C61 C 0.6033(5) 0.2851(5) 0.6002(5) 0.051(2) Uani 1 1 d .
H61 H 0.6073 0.3481 0.6138 0.061 Uiso 1 1 calc R
C62 C 0.6870(6) 0.2416(5) 0.6076(6) 0.058(2) Uani 1 1 d .
H62 H 0.7462 0.2749 0.6266 0.070 Uiso 1 1 calc R
C63 C 0.6793(6) 0.1484(5) 0.5860(5) 0.0489(19) Uani 1 1 d .
C64 C 0.5919(7) 0.0996(6) 0.5582(7) 0.073(3) Uani 1 1 d .
H64 H 0.5879 0.0367 0.5432 0.087 Uiso 1 1 calc R
C65 C 0.5084(6) 0.1432(5) 0.5521(6) 0.070(3) Uani 1 1 d .
H65 H 0.4489 0.1100 0.5341 0.084 Uiso 1 1 calc R
C66 C 0.7530(5) 0.0047(5) 0.6486(5) 0.0408(16) Uani 1 1 d .
C67 C 0.7649(6) 0.0241(5) 0.7329(5) 0.053(2) Uani 1 1 d .
H67 H 0.7942 0.0810 0.7585 0.064 Uiso 1 1 calc R
C68 C 0.7336(6) -0.0405(5) 0.7810(5) 0.0513(19) Uani 1 1 d .
H68 H 0.7423 -0.0265 0.8387 0.062 Uiso 1 1 calc R
C69 C 0.6901(5) -0.1247(5) 0.7444(4) 0.0416(17) Uani 1 1 d .
C70 C 0.6791(5) -0.1464(5) 0.6567(4) 0.0411(16) Uani 1 1 d .
H70 H 0.6496 -0.2032 0.6311 0.049 Uiso 1 1 calc R
C71 C 0.7125(5) -0.0823(5) 0.6093(5) 0.0467(18) Uani 1 1 d .
H71 H 0.7083 -0.0968 0.5517 0.056 Uiso 1 1 calc R
C72 C 0.6517(5) -0.1954(5) 0.7938(5) 0.0438(17) Uani 1 1 d .

loop_
_atom_site_aniso_label
_atom_site_aniso_U_11
_atom_site_aniso_U_22
_atom_site_aniso_U_33
_atom_site_aniso_U_23
_atom_site_aniso_U_13
_atom_site_aniso_U_12
Zn1 0.0374(5) 0.0372(5) 0.0443(5) 0.0057(4) 0.0026(4) 0.0056(3)
Zn2 0.0473(6) 0.0439(5) 0.0467(5) 0.0048(4) 0.0025(4) 0.0022(4)
S1 0.0443(11) 0.0498(11) 0.0589(12) 0.0183(10) 0.0063(9) 0.0135(9)
S2 0.0575(13) 0.0500(11) 0.0572(13) 0.0095(10) 0.0179(10) 0.0087(10)
O1 0.080(4) 0.067(4) 0.055(3) 0.017(3) 0.020(3) 0.029(3)
O2 0.039(3) 0.067(4) 0.091(4) 0.026(3) -0.008(3) -0.002(3)
O3 0.050(3) 0.045(3) 0.071(4) 0.011(3) 0.006(3) 0.015(2)
O4 0.042(3) 0.058(3) 0.086(4) 0.007(3) 0.007(3) 0.013(3)
O5 0.059(4) 0.066(4) 0.044(3) 0.013(3) 0.008(3) 0.007(3)
O6 0.050(4) 0.089(4) 0.058(4) -0.001(3) 0.006(3) -0.008(3)
O7 0.071(4) 0.043(3) 0.096(5) 0.005(3) 0.027(4) 0.003(3)
O8 0.076(4) 0.083(4) 0.051(3) 0.024(3) 0.017(3) 0.019(3)
O9 0.078(4) 0.062(4) 0.070(4) 0.016(3) 0.017(3) 0.023(3)
O10 0.080(5) 0.077(4) 0.087(5) 0.023(4) 0.027(4) 0.020(4)
O11 0.080(4) 0.053(3) 0.043(3) 0.005(3) 0.005(3) -0.004(3)
O12 0.091(5) 0.044(3) 0.055(4) 0.003(3) 0.010(3) -0.008(3)
N1 0.033(3) 0.038(3) 0.045(3) -0.005(3) 0.002(3) 0.006(3)
N2 0.047(4) 0.035(3) 0.066(4) 0.003(3) 0.008(3) 0.006(3)
N3 0.038(3) 0.037(3) 0.045(3) 0.009(3) 0.009(3) 0.014(3)
N4 0.044(4) 0.071(4) 0.037(3) 0.001(3) 0.002(3) 0.012(3)
N5 0.084(5) 0.052(4) 0.038(4) -0.003(3) 0.002(4) 0.020(4)
N6 0.042(4) 0.043(3) 0.047(4) 0.002(3) 0.006(3) -0.006(3)
N7 0.046(4) 0.048(4) 0.045(4) 0.003(3) 0.002(3) 0.003(3)
N8 0.050(4) 0.058(4) 0.082(5) -0.002(4) -0.004(4) 0.001(3)
C1 0.047(5) 0.061(5) 0.096(7) 0.035(5) 0.011(5) 0.018(4)
C2 0.057(6) 0.048(5) 0.100(7) 0.020(5) 0.021(5) 0.018(4)
C3 0.033(4) 0.039(4) 0.062(5) 0.011(4) 0.011(3) 0.003(3)
C4 0.041(4) 0.045(4) 0.050(4) 0.011(3) 0.009(3) 0.016(3)
C5 0.045(5) 0.058(5) 0.063(5) -0.009(4) -0.004(4) 0.015(4)
C6 0.040(5) 0.083(6) 0.078(6) 0.022(5) 0.003(4) 0.013(4)
C7 0.047(4) 0.050(4) 0.041(4) 0.007(3) 0.007(3) 0.013(4)
C8 0.052(5) 0.065(5) 0.062(5) 0.003(4) -0.002(4) 0.009(4)
C9 0.064(5) 0.060(4) 0.075(5) 0.000(4) 0.004(4) 0.008(4)
C10 0.079(5) 0.085(4) 0.097(5) -0.013(4) 0.009(4) 0.010(4)
C11 0.095(5) 0.080(4) 0.103(5) -0.016(4) 0.005(5) 0.019(4)
C12 0.118(6) 0.096(4) 0.104(5) 0.005(5) 0.021(5) 0.029(4)
C13 0.130(6) 0.102(5) 0.101(5) 0.003(5) 0.029(5) 0.027(5)
C14 0.122(6) 0.085(5) 0.075(5) 0.007(5) 0.020(5) 0.026(5)
C15 0.060(5) 0.044(4) 0.058(5) 0.001(4) -0.007(4) 0.006(4)
C16 0.086(8) 0.058(6) 0.093(8) -0.022(6) -0.024(6) 0.002(6)
C17 0.067(7) 0.054(6) 0.158(13) -0.013(7) -0.024(8) -0.013(5)
C18 0.078(8) 0.055(6) 0.124(10) 0.013(6) 0.015(7) -0.014(5)
C19 0.055(5) 0.052(5) 0.073(6) 0.010(4) 0.012(5) 0.004(4)
C20 0.059(5) 0.040(4) 0.055(5) 0.013(4) -0.004(4) 0.010(4)
C21 0.059(5) 0.042(4) 0.049(5) 0.010(4) 0.014(4) 0.014(4)
C22 0.081(7) 0.070(6) 0.075(6) 0.025(5) 0.032(5) 0.011(5)
C23 0.051(5) 0.037(4) 0.046(4) 0.007(3) 0.005(4) 0.006(3)
C24 0.053(5) 0.049(4) 0.031(4) 0.010(3) 0.006(3) 0.015(4)
C25 0.040(4) 0.050(4) 0.043(4) 0.009(3) 0.004(3) -0.002(3)
C26 0.057(5) 0.045(4) 0.034(4) 0.005(3) 0.001(3) 0.008(4)
C27 0.048(5) 0.044(4) 0.044(4) 0.007(3) 0.007(3) 0.007(3)
C28 0.041(4) 0.062(5) 0.056(5) 0.010(4) 0.006(4) -0.004(4)
C29 0.049(5) 0.073(5) 0.035(4) 0.014(4) -0.003(3) -0.009(4)
C30 0.065(6) 0.040(4) 0.057(5) 0.005(4) 0.014(4) 0.009(4)
C31 0.049(5) 0.051(5) 0.103(8) 0.003(5) 0.002(5) -0.012(4)
C32 0.043(5) 0.057(5) 0.110(8) 0.007(5) 0.011(5) 0.004(4)
C33 0.062(5) 0.051(5) 0.042(4) -0.001(4) 0.009(4) 0.006(4)
C34 0.048(5) 0.040(4) 0.085(6) 0.008(4) 0.020(4) 0.002(4)
C35 0.054(5) 0.059(5) 0.075(6) 0.008(5) 0.021(4) 0.002(4)
C36 0.083(7) 0.047(5) 0.042(5) -0.001(4) 0.005(4) -0.006(4)
C37 0.058(5) 0.073(6) 0.051(5) 0.025(4) 0.016(4) 0.019(4)
C38 0.034(4) 0.055(4) 0.038(4) 0.002(4) 0.009(3) 0.016(3)
C39 0.031(4) 0.033(3) 0.048(4) -0.002(3) 0.005(3) 0.009(3)
C40 0.048(5) 0.042(4) 0.063(5) 0.009(4) 0.010(4) 0.004(4)
C41 0.044(5) 0.045(4) 0.088(7) 0.018(5) 0.005(5) -0.001(4)
C42 0.083(8) 0.056(6) 0.107(9) -0.008(6) -0.018(7) -0.017(5)
C43 0.063(6) 0.063(5) 0.059(6) -0.009(5) -0.016(4) -0.002(5)
C44 0.039(4) 0.055(5) 0.048(4) -0.002(4) 0.003(3) 0.013(4)
C45 0.086(5) 0.116(6) 0.067(5) 0.004(5) 0.000(5) 0.032(5)
C46 0.115(5) 0.146(6) 0.092(5) 0.018(5) 0.000(5) 0.047(5)
C47 0.114(5) 0.119(6) 0.119(6) 0.016(5) 0.000(5) 0.049(5)
C48 0.097(5) 0.097(5) 0.118(6) 0.011(5) -0.007(5) 0.025(4)
C49 0.111(5) 0.087(5) 0.113(5) 0.011(5) -0.010(5) 0.014(5)
C50 0.096(6) 0.073(5) 0.098(6) 0.009(5) 0.008(5) 0.013(5)
C51 0.068(6) 0.051(5) 0.069(6) -0.004(4) -0.001(5) 0.007(4)
C52 0.061(5) 0.046(4) 0.044(4) 0.006(4) 0.008(4) 0.009(4)
C53 0.046(5) 0.055(5) 0.075(6) 0.012(4) 0.007(4) 0.008(4)
C54 0.049(6) 0.084(7) 0.107(9) 0.005(6) -0.003(5) 0.005(5)
C55 0.072(7) 0.054(6) 0.135(10) 0.017(6) 0.038(7) 0.016(5)
C56 0.093(8) 0.048(5) 0.099(8) -0.001(5) 0.026(7) 0.006(5)
C57 0.062(6) 0.056(5) 0.081(7) -0.001(5) 0.009(5) 0.013(4)
C58 0.050(5) 0.041(4) 0.052(5) 0.001(4) 0.008(4) 0.004(3)
C59 0.043(4) 0.051(5) 0.045(4) 0.003(4) 0.000(3) 0.013(4)
C60 0.036(4) 0.044(4) 0.053(5) 0.013(4) 0.000(3) 0.010(3)
C61 0.047(5) 0.030(3) 0.072(6) 0.003(4) -0.006(4) 0.000(3)
C62 0.045(5) 0.046(4) 0.078(6) -0.002(4) -0.005(4) 0.000(4)
C63 0.047(5) 0.048(4) 0.054(5) 0.012(4) 0.000(4) 0.014(4)
C64 0.062(6) 0.038(4) 0.113(8) 0.008(5) -0.016(5) 0.009(4)
C65 0.048(5) 0.041(4) 0.112(8) 0.007(5) -0.027(5) 0.005(4)
C66 0.036(4) 0.039(4) 0.047(4) 0.008(3) 0.000(3) 0.004(3)
C67 0.063(5) 0.043(4) 0.048(5) -0.002(4) -0.004(4) 0.002(4)
C68 0.058(5) 0.057(5) 0.039(4) 0.008(4) 0.005(4) 0.004(4)
C69 0.041(4) 0.044(4) 0.038(4) -0.002(3) -0.002(3) 0.009(3)
C70 0.046(4) 0.033(3) 0.045(4) 0.009(3) 0.001(3) 0.004(3)
C71 0.048(5) 0.051(4) 0.045(4) 0.011(4) 0.011(4) 0.017(4)
C72 0.052(5) 0.044(4) 0.040(4) 0.013(3) 0.007(3) 0.018(4)

loop_
_atom_type_symbol
_atom_type_description
_atom_type_scat_dispersion_real
_atom_type_scat_dispersion_imag
_atom_type_scat_source
C C 0.0033 0.0016 'International Tables Vol C Tables 4.2.6.8 and 6.1.1.4'
H H 0.0000 0.0000 'International Tables Vol C Tables 4.2.6.8 and 6.1.1.4'
N N 0.0061 0.0033 'International Tables Vol C Tables 4.2.6.8 and 6.1.1.4'
O O 0.0106 0.0060 'International Tables Vol C Tables 4.2.6.8 and 6.1.1.4'
S S 0.1246 0.1234 'International Tables Vol C Tables 4.2.6.8 and 6.1.1.4'
Zn Zn 0.2839 1.4301 'International Tables Vol C Tables 4.2.6.8 and 6.1.1.4'

loop_
_geom_angle_atom_site_label_1
_geom_angle_atom_site_label_2
_geom_angle_atom_site_label_3
_geom_angle
_geom_angle_site_symmetry_1
_geom_angle_site_symmetry_3
O5 Zn1 O3 128.1(2) . .
O5 Zn1 N3 98.5(2) . .
O3 Zn1 N3 112.6(2) . .
O5 Zn1 N1 101.8(2) . .
O3 Zn1 N1 105.0(2) . .
N3 Zn1 N1 109.6(2) . .
O11 Zn2 O9 105.2(3) . 1_645
O11 Zn2 N7 106.7(3) . 2_556
O9 Zn2 N7 125.9(3) 1_645 2_556
O11 Zn2 N6 98.3(2) . 2_667
O9 Zn2 N6 105.8(3) 1_645 2_667
N7 Zn2 N6 111.3(2) 2_556 2_667
O2 S1 O1 118.9(4) . .
O2 S1 C66 110.0(4) . .
O1 S1 C66 109.4(3) . .
O2 S1 C63 108.3(4) . .
O1 S1 C63 107.1(4) . .
C66 S1 C63 101.7(4) . .
O7 S2 O8 118.7(4) . .
O7 S2 C27 109.9(4) . .
O8 S2 C27 109.2(4) . .
O7 S2 C30 107.5(4) . .
O8 S2 C30 106.8(4) . .
C27 S2 C30 103.7(4) . .
C59 O3 Zn1 103.9(5) . .
C23 O5 Zn1 115.2(5) . .
C36 O9 Zn2 110.9(6) . 1_465
C72 O11 Zn2 114.4(5) . .
C7 N1 C4 106.8(6) . .
C7 N1 Zn1 128.3(5) . .
C4 N1 Zn1 123.2(5) . .
C7 N2 C3 108.2(6) . .
C7 N2 C9 128.6(7) . .
C3 N2 C9 122.8(7) . .
C38 N3 C39 106.7(6) . .
C38 N3 Zn1 130.7(5) . .
C39 N3 Zn1 122.6(5) . .
C38 N4 C44 109.2(6) . .
C38 N4 C45 125.9(8) . .
C44 N4 C45 124.8(8) . .
C21 N5 C15 107.7(6) . .
C21 N5 C14 126.6(9) . .
C15 N5 C14 125.6(8) . .
C21 N6 C20 106.8(7) . .
C21 N6 Zn2 130.2(5) . 2_667
C20 N6 Zn2 123.0(5) . 2_667
C52 N7 C58 107.1(6) . .
C52 N7 Zn2 128.3(5) . 2_556
C58 N7 Zn2 123.8(5) . 2_556
C53 N8 C52 109.3(7) . .
C53 N8 C50 123.9(8) . .
C52 N8 C50 125.5(7) . .
C2 C1 C6 121.2(8) . .
C2 C1 H1 119.4 . .
C6 C1 H1 119.4 . .
C1 C2 C3 118.2(8) . .
C1 C2 H2 120.9 . .
C3 C2 H2 120.9 . .
C2 C3 C4 120.9(7) . .
C2 C3 N2 133.7(7) . .
C4 C3 N2 105.1(6) . .
C5 C4 C3 119.8(7) . .
C5 C4 N1 131.4(7) . .
C3 C4 N1 108.7(6) . .
C4 C5 C6 118.9(8) . .
C4 C5 H5 120.6 . .
C6 C5 H5 120.6 . .
C1 C6 C5 121.0(8) . .
C1 C6 H6 119.5 . .
C5 C6 H6 119.5 . .
N1 C7 N2 111.1(7) . .
N1 C7 C8 126.5(7) . .
N2 C7 C8 122.3(7) . .
C7 C8 H8A 109.5 . .
C7 C8 H8B 109.5 . .
H8A C8 H8B 109.5 . .
C7 C8 H8C 109.5 . .
H8A C8 H8C 109.5 . .
H8B C8 H8C 109.5 . .
N2 C9 C10 113.4(8) . .
N2 C9 H9A 108.9 . .
C10 C9 H9A 108.9 . .
N2 C9 H9B 108.9 . .
C10 C9 H9B 108.9 . .
H9A C9 H9B 107.7 . .
C9 C10 C11 112.7(10) . .
C9 C10 H10A 109.0 . .
C11 C10 H10A 109.0 . .
C9 C10 H10B 109.0 . .
C11 C10 H10B 109.0 . .
H10A C10 H10B 107.8 . .
C12 C11 C10 111.2(10) . .
C12 C11 H11A 109.4 . .
C10 C11 H11A 109.4 . .
C12 C11 H11B 109.4 . .
C10 C11 H11B 109.4 . .
H11A C11 H11B 108.0 . .
C13 C12 C11 115.2(11) . .
C13 C12 H12A 108.5 . .
C11 C12 H12A 108.5 . .
C13 C12 H12B 108.5 . .
C11 C12 H12B 108.5 . .
H12A C12 H12B 107.5 . .
C12 C13 C14 114.5(11) . .
C12 C13 H13A 108.6 . .
C14 C13 H13A 108.6 . .
C12 C13 H13B 108.6 . .
C14 C13 H13B 108.6 . .
H13A C13 H13B 107.6 . .
N5 C14 C13 109.2(9) . .
N5 C14 H14A 109.8 . .
C13 C14 H14A 109.8 . .
N5 C14 H14B 109.8 . .
C13 C14 H14B 109.8 . .
H14A C14 H14B 108.3 . .
N5 C15 C16 132.4(9) . .
N5 C15 C20 105.7(7) . .
C16 C15 C20 122.0(10) . .
C17 C16 C15 116.1(10) . .
C17 C16 H16 122.0 . .
C15 C16 H16 122.0 . .
C16 C17 C18 123.4(10) . .
C16 C17 H17 118.3 . .
C18 C17 H17 118.3 . .
C19 C18 C17 121.3(11) . .
C19 C18 H18 119.3 . .
C17 C18 H18 119.3 . .
C18 C19 C20 117.1(9) . .
C18 C19 H19 121.5 . .
C20 C19 H19 121.5 . .
N6 C20 C15 108.3(7) . .
N6 C20 C19 131.8(8) . .
C15 C20 C19 119.9(8) . .
N6 C21 N5 111.6(7) . .
N6 C21 C22 125.1(8) . .
N5 C21 C22 123.1(7) . .
C21 C22 H22A 109.5 . .
C21 C22 H22B 109.5 . .
H22A C22 H22B 109.5 . .
C21 C22 H22C 109.5 . .
H22A C22 H22C 109.5 . .
H22B C22 H22C 109.5 . .
O6 C23 O5 126.1(7) . .
O6 C23 C24 120.0(7) . .
O5 C23 C24 113.9(7) . .
C25 C24 C29 119.0(7) . .
C25 C24 C23 119.2(7) . .
C29 C24 C23 121.7(6) . .
C24 C25 C26 120.1(7) . .
C24 C25 H25 119.9 . .
C26 C25 H25 119.9 . .
C27 C26 C25 119.5(7) . .
C27 C26 H26 120.2 . .
C25 C26 H26 120.2 . .
C28 C27 C26 120.0(7) . .
C28 C27 S2 120.6(6) . .
C26 C27 S2 119.3(6) . .
C27 C28 C29 121.0(7) . .
C27 C28 H28 119.5 . .
C29 C28 H28 119.5 . .
C28 C29 C24 120.2(7) . .
C28 C29 H29 119.9 . .
C24 C29 H29 119.9 . .
C31 C30 C35 118.4(8) . .
C31 C30 S2 120.8(6) . .
C35 C30 S2 120.6(7) . .
C30 C31 C32 120.5(8) . .
C30 C31 H31 119.7 . .
C32 C31 H31 119.7 . .
C33 C32 C31 120.4(8) . .
C33 C32 H32 119.8 . .
C31 C32 H32 119.8 . .
C34 C33 C32 120.0(8) . .
C34 C33 C36 120.4(7) . .
C32 C33 C36 119.5(8) . .
C33 C34 C35 119.4(8) . .
C33 C34 H34 120.3 . .
C35 C34 H34 120.3 . .
C30 C35 C34 121.0(8) . .
C30 C35 H35 119.5 . .
C34 C35 H35 119.5 . .
O10 C36 O9 125.4(9) . .
O10 C36 C33 118.5(8) . .
O9 C36 C33 116.1(8) . .
C38 C37 H37A 109.5 . .
C38 C37 H37B 109.5 . .
H37A C37 H37B 109.5 . .
C38 C37 H37C 109.5 . .
H37A C37 H37C 109.5 . .
H37B C37 H37C 109.5 . .
N3 C38 N4 111.2(7) . .
N3 C38 C37 125.5(7) . .
N4 C38 C37 123.4(7) . .
C40 C39 N3 132.4(7) . .
C40 C39 C44 120.0(7) . .
N3 C39 C44 107.6(6) . .
C39 C40 C41 119.5(8) . .
C39 C40 H40 120.3 . .
C41 C40 H40 120.3 . .
C42 C41 C40 119.5(9) . .
C42 C41 H41 120.2 . .
C40 C41 H41 120.2 . .
C43 C42 C41 123.2(9) . .
C43 C42 H42 118.4 . .
C41 C42 H42 118.4 . .
C42 C43 C44 117.9(9) . .
C42 C43 H43 121.1 . .
C44 C43 H43 121.1 . .
N4 C44 C43 134.7(8) . .
N4 C44 C39 105.3(6) . .
C43 C44 C39 119.9(8) . .
C46 C45 N4 112.9(9) . .
C46 C45 H45A 109.0 . .
N4 C45 H45A 109.0 . .
C46 C45 H45B 109.0 . .
N4 C45 H45B 109.0 . .
H45A C45 H45B 107.8 . .
C45 C46 C47 131.8(12) . .
C45 C46 H46A 104.3 . .
C47 C46 H46A 104.3 . .
C45 C46 H46B 104.3 . .
C47 C46 H46B 104.3 . .
H46A C46 H46B 105.6 . .
C46 C47 C48 134.4(13) . .
C46 C47 H47A 103.6 . .
C48 C47 H47A 103.6 . .
C46 C47 H47B 103.6 . .
C48 C47 H47B 103.6 . .
H47A C47 H47B 105.3 . .
C47 C48 C49 118.3(11) . .
C47 C48 H48A 107.7 . .
C49 C48 H48A 107.7 . .
C47 C48 H48B 107.7 . .
C49 C48 H48B 107.7 . .
H48A C48 H48B 107.1 . .
C50 C49 C48 110.3(11) . .
C50 C49 H49A 109.6 . .
C48 C49 H49A 109.6 . .
C50 C49 H49B 109.6 . .
C48 C49 H49B 109.6 . .
H49A C49 H49B 108.1 . .
C49 C50 N8 108.9(10) . .
C49 C50 H50A 109.9 . .
N8 C50 H50A 109.9 . .
C49 C50 H50B 109.9 . .
N8 C50 H50B 109.9 . .
H50A C50 H50B 108.3 . .
C52 C51 H51A 109.5 . .
C52 C51 H51B 109.5 . .
H51A C51 H51B 109.5 . .
C52 C51 H51C 109.5 . .
H51A C51 H51C 109.5 . .
H51B C51 H51C 109.5 . .
N7 C52 N8 109.4(6) . .
N7 C52 C51 125.7(8) . .
N8 C52 C51 124.9(7) . .
N8 C53 C58 105.4(7) . .
N8 C53 C54 131.5(8) . .
C58 C53 C54 123.1(8) . .
C55 C54 C53 117.5(9) . .
C55 C54 H54 121.3 . .
C53 C54 H54 121.3 . .
C54 C55 C56 120.6(9) . .
C54 C55 H55 119.7 . .
C56 C55 H55 119.7 . .
C55 C56 C57 121.1(9) . .
C55 C56 H56 119.4 . .
C57 C56 H56 119.4 . .
C56 C57 C58 119.0(9) . .
C56 C57 H57 120.5 . .
C58 C57 H57 120.5 . .
C53 C58 N7 108.7(6) . .
C53 C58 C57 118.5(8) . .
N7 C58 C57 132.5(8) . .
O3 C59 O4 123.6(7) . .
O3 C59 C60 118.5(7) . .
O4 C59 C60 117.8(7) . .
C61 C60 C65 121.1(7) . .
C61 C60 C59 122.8(7) . .
C65 C60 C59 116.1(7) . .
C60 C61 C62 121.0(7) . .
C60 C61 H61 119.5 . .
C62 C61 H61 119.5 . .
C63 C62 C61 118.3(7) . .
C63 C62 H62 120.9 . .
C61 C62 H62 120.9 . .
C64 C63 C62 120.6(7) . .
C64 C63 S1 118.0(6) . .
C62 C63 S1 121.2(6) . .
C63 C64 C65 120.8(7) . .
C63 C64 H64 119.6 . .
C65 C64 H64 119.6 . .
C60 C65 C64 118.2(7) . .
C60 C65 H65 120.9 . .
C64 C65 H65 120.9 . .
C67 C66 C71 120.2(7) . .
C67 C66 S1 121.0(6) . .
C71 C66 S1 118.7(6) . .
C66 C67 C68 120.4(7) . .
C66 C67 H67 119.8 . .
C68 C67 H67 119.8 . .
C69 C68 C67 120.7(7) . .
C69 C68 H68 119.6 . .
C67 C68 H68 119.6 . .
C68 C69 C70 119.4(7) . .
C68 C69 C72 122.5(7) . .
C70 C69 C72 118.0(6) . .
C71 C70 C69 119.4(6) . .
C71 C70 H70 120.3 . .
C69 C70 H70 120.3 . .
C70 C71 C66 119.7(7) . .
C70 C71 H71 120.1 . .
C66 C71 H71 120.1 . .
O12 C72 O11 123.5(7) . .
O12 C72 C69 121.4(6) . .
O11 C72 C69 115.2(6) . .

loop_
_geom_bond_atom_site_label_1
_geom_bond_atom_site_label_2
_geom_bond_distance
_geom_bond_site_symmetry_2
Zn1 O5 1.953(5) .
Zn1 O3 1.997(5) .
Zn1 N3 2.038(6) .
Zn1 N1 2.054(6) .
Zn2 O11 1.965(6) .
Zn2 O9 1.968(6) 1_645
Zn2 N7 2.009(6) 2_556
Zn2 N6 2.044(6) 2_667
S1 O2 1.413(6) .
S1 O1 1.442(6) .
S1 C66 1.757(7) .
S1 C63 1.787(8) .
S2 O7 1.424(6) .
S2 O8 1.444(6) .
S2 C27 1.758(8) .
S2 C30 1.758(8) .
O3 C59 1.244(9) .
O4 C59 1.240(9) .
O5 C23 1.287(9) .
O6 C23 1.209(9) .
O9 C36 1.247(10) .
O9 Zn2 1.968(6) 1_465
O10 C36 1.244(10) .
O11 C72 1.291(8) .
O12 C72 1.217(9) .
N1 C7 1.311(9) .
N1 C4 1.391(9) .
N2 C7 1.361(9) .
N2 C3 1.378(9) .
N2 C9 1.471(10) .
N3 C38 1.327(9) .
N3 C39 1.408(8) .
N4 C38 1.363(9) .
N4 C44 1.367(10) .
N4 C45 1.474(11) .
N5 C21 1.334(10) .
N5 C15 1.384(11) .
N5 C14 1.461(11) .
N6 C21 1.330(9) .
N6 C20 1.372(10) .
N6 Zn2 2.044(6) 2_667
N7 C52 1.322(9) .
N7 C58 1.400(10) .
N7 Zn2 2.009(6) 2_556
N8 C53 1.369(10) .
N8 C52 1.369(10) .
N8 C50 1.509(12) .
C1 C2 1.359(12) .
C1 C6 1.389(12) .
C1 H1 0.9300 .
C2 C3 1.387(11) .
C2 H2 0.9300 .
C3 C4 1.397(10) .
C4 C5 1.379(10) .
C5 C6 1.367(12) .
C5 H5 0.9300 .
C6 H6 0.9300 .
C7 C8 1.494(11) .
C8 H8A 0.9600 .
C8 H8B 0.9600 .
C8 H8C 0.9600 .
C9 C10 1.450(13) .
C9 H9A 0.9700 .
C9 H9B 0.9700 .
C10 C11 1.563(14) .
C10 H10A 0.9700 .
C10 H10B 0.9700 .
C11 C12 1.477(15) .
C11 H11A 0.9700 .
C11 H11B 0.9700 .
C12 C13 1.426(9) .
C12 H12A 0.9700 .
C12 H12B 0.9700 .
C13 C14 1.597(16) .
C13 H13A 0.9700 .
C13 H13B 0.9700 .
C14 H14A 0.9700 .
C14 H14B 0.9700 .
C15 C16 1.377(13) .
C15 C20 1.400(11) .
C16 C17 1.360(16) .
C16 H16 0.9300 .
C17 C18 1.356(16) .
C17 H17 0.9300 .
C18 C19 1.377(13) .
C18 H18 0.9300 .
C19 C20 1.392(11) .
C19 H19 0.9300 .
C21 C22 1.489(11) .
C22 H22A 0.9600 .
C22 H22B 0.9600 .
C22 H22C 0.9600 .
C23 C24 1.525(10) .
C24 C25 1.384(10) .
C24 C29 1.381(10) .
C25 C26 1.389(10) .
C25 H25 0.9300 .
C26 C27 1.391(10) .
C26 H26 0.9300 .
C27 C28 1.343(11) .
C28 C29 1.381(10) .
C28 H28 0.9300 .
C29 H29 0.9300 .
C30 C31 1.385(11) .
C30 C35 1.404(11) .
C31 C32 1.369(12) .
C31 H31 0.9300 .
C32 C33 1.381(11) .
C32 H32 0.9300 .
C33 C34 1.385(11) .
C33 C36 1.528(12) .
C34 C35 1.368(12) .
C34 H34 0.9300 .
C35 H35 0.9300 .
C37 C38 1.475(10) .
C37 H37A 0.9600 .
C37 H37B 0.9600 .
C37 H37C 0.9600 .
C39 C40 1.369(10) .
C39 C44 1.431(10) .
C40 C41 1.370(10) .
C40 H40 0.9300 .
C41 C42 1.391(14) .
C41 H41 0.9300 .
C42 C43 1.348(14) .
C42 H42 0.9300 .
C43 C44 1.385(11) .
C43 H43 0.9300 .
C45 C46 1.414(15) .
C45 H45A 0.9700 .
C45 H45B 0.9700 .
C46 C47 1.418(9) .
C46 H46A 0.9700 .
C46 H46B 0.9700 .
C47 C48 1.439(15) .
C47 H47A 0.9700 .
C47 H47B 0.9700 .
C48 C49 1.539(16) .
C48 H48A 0.9700 .
C48 H48B 0.9700 .
C49 C50 1.478(16) .
C49 H49A 0.9700 .
C49 H49B 0.9700 .
C50 H50A 0.9700 .
C50 H50B 0.9700 .
C51 C52 1.471(11) .
C51 H51A 0.9600 .
C51 H51B 0.9600 .
C51 H51C 0.9600 .
C53 C58 1.382(11) .
C53 C54 1.387(13) .
C54 C55 1.359(13) .
C54 H54 0.9300 .
C55 C56 1.394(14) .
C55 H55 0.9300 .
C56 C57 1.382(13) .
C56 H56 0.9300 .
C57 C58 1.379(11) .
C57 H57 0.9300 .
C59 C60 1.514(10) .
C60 C61 1.355(10) .
C60 C65 1.378(10) .
C61 C62 1.405(11) .
C61 H61 0.9300 .
C62 C63 1.376(10) .
C62 H62 0.9300 .
C63 C64 1.371(11) .
C64 C65 1.401(12) .
C64 H64 0.9300 .
C65 H65 0.9300 .
C66 C67 1.358(10) .
C66 C71 1.406(10) .
C67 C68 1.387(11) .
C67 H67 0.9300 .
C68 C69 1.373(10) .
C68 H68 0.9300 .
C69 C70 1.414(10) .
C69 C72 1.502(10) .
C70 C71 1.384(10) .
C70 H70 0.9300 .
C71 H71 0.9300 .

loop_
_geom_torsion_atom_site_label_1
_geom_torsion_atom_site_label_2
_geom_torsion_atom_site_label_3
_geom_torsion_atom_site_label_4
_geom_torsion
_geom_torsion_site_symmetry_1
O5 Zn1 O3 C59 52.6(6) .
N3 Zn1 O3 C59 -69.4(5) .
N1 Zn1 O3 C59 171.3(5) .
O3 Zn1 O5 C23 26.5(6) .
N3 Zn1 O5 C23 154.2(5) .
N1 Zn1 O5 C23 -93.6(5) .
O9 Zn2 O11 C72 63.5(6) 1_645
N7 Zn2 O11 C72 -72.3(6) 2_556
N6 Zn2 O11 C72 172.5(5) 2_667
O5 Zn1 N1 C7 105.2(6) .
O3 Zn1 N1 C7 -30.0(7) .
N3 Zn1 N1 C7 -151.2(6) .
O5 Zn1 N1 C4 -57.8(6) .
O3 Zn1 N1 C4 167.0(5) .
N3 Zn1 N1 C4 45.8(6) .
O5 Zn1 N3 C38 144.0(6) .
O3 Zn1 N3 C38 -78.3(6) .
N1 Zn1 N3 C38 38.2(6) .
O5 Zn1 N3 C39 -35.3(5) .
O3 Zn1 N3 C39 102.3(5) .
N1 Zn1 N3 C39 -141.1(5) .
C6 C1 C2 C3 -1.0(14) .
C1 C2 C3 C4 0.1(13) .
C1 C2 C3 N2 174.2(9) .
C7 N2 C3 C2 -176.8(9) .
C9 N2 C3 C2 -3.7(14) .
C7 N2 C3 C4 -2.1(8) .
C9 N2 C3 C4 171.0(7) .
C2 C3 C4 C5 0.5(12) .
N2 C3 C4 C5 -175.1(7) .
C2 C3 C4 N1 177.3(7) .
N2 C3 C4 N1 1.7(8) .
C7 N1 C4 C5 175.6(9) .
Zn1 N1 C4 C5 -18.3(12) .
C7 N1 C4 C3 -0.8(8) .
Zn1 N1 C4 C3 165.4(5) .
C3 C4 C5 C6 -0.2(12) .
N1 C4 C5 C6 -176.2(8) .
C2 C1 C6 C5 1.3(15) .
C4 C5 C6 C1 -0.6(14) .
C4 N1 C7 N2 -0.6(8) .
Zn1 N1 C7 N2 -165.8(5) .
C4 N1 C7 C8 -177.4(7) .
Zn1 N1 C7 C8 17.4(11) .
C3 N2 C7 N1 1.7(9) .
C9 N2 C7 N1 -170.9(7) .
C3 N2 C7 C8 178.7(7) .
C9 N2 C7 C8 6.2(12) .
C7 N2 C9 C10 -102.7(10) .
C3 N2 C9 C10 85.7(11) .
N2 C9 C10 C11 -170.8(8) .
C9 C10 C11 C12 100.4(12) .
C10 C11 C12 C13 -159.0(11) .
C11 C12 C13 C14 -172.6(10) .
C21 N5 C14 C13 75.1(12) .
C15 N5 C14 C13 -99.8(11) .
C12 C13 C14 N5 73.0(14) .
C21 N5 C15 C16 177.3(10) .
C14 N5 C15 C16 -6.9(16) .
C21 N5 C15 C20 -0.8(9) .
C14 N5 C15 C20 175.0(8) .
N5 C15 C16 C17 -173.3(10) .
C20 C15 C16 C17 4.5(15) .
C15 C16 C17 C18 -5.7(18) .
C16 C17 C18 C19 2.7(19) .
C17 C18 C19 C20 1.8(15) .
C21 N6 C20 C15 -0.2(9) .
Zn2 N6 C20 C15 179.7(5) 2_667
C21 N6 C20 C19 -177.1(9) .
Zn2 N6 C20 C19 2.8(12) 2_667
N5 C15 C20 N6 0.6(9) .
C16 C15 C20 N6 -177.7(8) .
N5 C15 C20 C19 178.0(7) .
C16 C15 C20 C19 -0.4(13) .
C18 C19 C20 N6 173.8(9) .
C18 C19 C20 C15 -2.8(13) .
C20 N6 C21 N5 -0.3(9) .
Zn2 N6 C21 N5 179.8(5) 2_667
C20 N6 C21 C22 175.3(8) .
Zn2 N6 C21 C22 -4.6(12) 2_667
C15 N5 C21 N6 0.7(9) .
C14 N5 C21 N6 -175.0(8) .
C15 N5 C21 C22 -175.0(8) .
C14 N5 C21 C22 9.3(13) .
Zn1 O5 C23 O6 9.6(10) .
Zn1 O5 C23 C24 -170.9(4) .
O6 C23 C24 C25 10.9(11) .
O5 C23 C24 C25 -168.7(7) .
O6 C23 C24 C29 -171.8(8) .
O5 C23 C24 C29 8.6(10) .
C29 C24 C25 C26 -1.4(11) .
C23 C24 C25 C26 175.9(7) .
C24 C25 C26 C27 -0.3(11) .
C25 C26 C27 C28 2.1(11) .
C25 C26 C27 S2 -176.7(6) .
O7 S2 C27 C28 42.8(8) .
O8 S2 C27 C28 174.6(6) .
C30 S2 C27 C28 -71.8(7) .
O7 S2 C27 C26 -138.5(6) .
O8 S2 C27 C26 -6.7(7) .
C30 S2 C27 C26 106.9(7) .
C26 C27 C28 C29 -2.1(12) .
S2 C27 C28 C29 176.6(7) .
C27 C28 C29 C24 0.3(13) .
C25 C24 C29 C28 1.5(12) .
C23 C24 C29 C28 -175.8(7) .
O7 S2 C30 C31 26.5(9) .
O8 S2 C30 C31 -101.9(8) .
C27 S2 C30 C31 142.8(8) .
O7 S2 C30 C35 -159.1(7) .
O8 S2 C30 C35 72.5(8) .
C27 S2 C30 C35 -42.8(8) .
C35 C30 C31 C32 -4.6(15) .
S2 C30 C31 C32 169.9(8) .
C30 C31 C32 C33 3.9(16) .
C31 C32 C33 C34 -0.1(15) .
C31 C32 C33 C36 -178.0(9) .
C32 C33 C34 C35 -2.9(14) .
C36 C33 C34 C35 174.9(8) .
C31 C30 C35 C34 1.5(14) .
S2 C30 C35 C34 -173.0(7) .
C33 C34 C35 C30 2.2(14) .
Zn2 O9 C36 O10 1.2(12) 1_465
Zn2 O9 C36 C33 -178.4(5) 1_465
C34 C33 C36 O10 -141.1(9) .
C32 C33 C36 O10 36.7(12) .
C34 C33 C36 O9 38.5(12) .
C32 C33 C36 O9 -143.6(9) .
C39 N3 C38 N4 2.3(7) .
Zn1 N3 C38 N4 -177.1(4) .
C39 N3 C38 C37 -178.1(6) .
Zn1 N3 C38 C37 2.5(10) .
C44 N4 C38 N3 -0.3(8) .
C45 N4 C38 N3 174.9(7) .
C44 N4 C38 C37 -179.9(6) .
C45 N4 C38 C37 -4.8(11) .
C38 N3 C39 C40 179.0(7) .
Zn1 N3 C39 C40 -1.5(10) .
C38 N3 C39 C44 -3.4(7) .
Zn1 N3 C39 C44 176.1(4) .
N3 C39 C40 C41 179.9(7) .
C44 C39 C40 C41 2.4(10) .
C39 C40 C41 C42 -1.5(12) .
C40 C41 C42 C43 0.6(15) .
C41 C42 C43 C44 -0.8(16) .
C38 N4 C44 C43 -177.2(9) .
C45 N4 C44 C43 7.6(14) .
C38 N4 C44 C39 -1.8(7) .
C45 N4 C44 C39 -177.0(7) .
C42 C43 C44 N4 176.6(9) .
C42 C43 C44 C39 1.8(13) .
C40 C39 C44 N4 -178.8(6) .
N3 C39 C44 N4 3.2(7) .
C40 C39 C44 C43 -2.6(10) .
N3 C39 C44 C43 179.4(7) .
C38 N4 C45 C46 -103.2(12) .
C44 N4 C45 C46 71.2(13) .
N4 C45 C46 C47 33(2) .
C45 C46 C47 C48 165.9(16) .
C46 C47 C48 C49 68(2) .
C47 C48 C49 C50 -114.7(13) .
C48 C49 C50 N8 169.7(9) .
C53 N8 C50 C49 -88.2(12) .
C52 N8 C50 C49 106.2(11) .
C58 N7 C52 N8 1.5(9) .
Zn2 N7 C52 N8 171.5(6) 2_556
C58 N7 C52 C51 -179.3(8) .
Zn2 N7 C52 C51 -9.3(12) 2_556
C53 N8 C52 N7 -0.9(10) .
C50 N8 C52 N7 166.4(8) .
C53 N8 C52 C51 179.8(8) .
C50 N8 C52 C51 -12.8(14) .
C52 N8 C53 C58 0.0(10) .
C50 N8 C53 C58 -167.6(9) .
C52 N8 C53 C54 -178.8(11) .
C50 N8 C53 C54 13.6(17) .
N8 C53 C54 C55 -177.6(10) .
C58 C53 C54 C55 3.7(16) .
C53 C54 C55 C56 -0.7(17) .
C54 C55 C56 C57 -0.4(18) .
C55 C56 C57 C58 -1.4(16) .
N8 C53 C58 N7 0.9(10) .
C54 C53 C58 N7 179.8(9) .
N8 C53 C58 C57 175.6(8) .
C54 C53 C58 C57 -5.5(14) .
C52 N7 C58 C53 -1.5(9) .
Zn2 N7 C58 C53 -172.1(6) 2_556
C52 N7 C58 C57 -175.1(9) .
Zn2 N7 C58 C57 14.3(13) 2_556
C56 C57 C58 C53 4.2(14) .
C56 C57 C58 N7 177.3(9) .
Zn1 O3 C59 O4 3.6(9) .
Zn1 O3 C59 C60 -178.0(5) .
O3 C59 C60 C61 21.3(12) .
O4 C59 C60 C61 -160.2(8) .
O3 C59 C60 C65 -157.3(8) .
O4 C59 C60 C65 21.2(11) .
C65 C60 C61 C62 -0.7(13) .
C59 C60 C61 C62 -179.2(7) .
C60 C61 C62 C63 0.8(13) .
C61 C62 C63 C64 -0.1(13) .
C61 C62 C63 S1 175.5(6) .
O2 S1 C63 C64 -172.8(7) .
O1 S1 C63 C64 57.8(8) .
C66 S1 C63 C64 -56.9(8) .
O2 S1 C63 C62 11.5(8) .
O1 S1 C63 C62 -117.9(7) .
C66 S1 C63 C62 127.4(7) .
C62 C63 C64 C65 -0.8(15) .
S1 C63 C64 C65 -176.6(8) .
C61 C60 C65 C64 -0.2(14) .
C59 C60 C65 C64 178.4(9) .
C63 C64 C65 C60 1.0(16) .
O2 S1 C66 C67 33.0(8) .
O1 S1 C66 C67 165.4(6) .
C63 S1 C66 C67 -81.6(7) .
O2 S1 C66 C71 -149.5(6) .
O1 S1 C66 C71 -17.1(7) .
C63 S1 C66 C71 95.9(6) .
C71 C66 C67 C68 -2.7(12) .
S1 C66 C67 C68 174.7(6) .
C66 C67 C68 C69 -0.1(12) .
C67 C68 C69 C70 1.4(12) .
C67 C68 C69 C72 -177.5(7) .
C68 C69 C70 C71 0.1(11) .
C72 C69 C70 C71 179.1(6) .
C69 C70 C71 C66 -2.9(11) .
C67 C66 C71 C70 4.2(11) .
S1 C66 C71 C70 -173.3(6) .
Zn2 O11 C72 O12 4.1(10) .
Zn2 O11 C72 C69 -174.9(5) .
C68 C69 C72 O12 179.2(8) .
C70 C69 C72 O12 0.2(11) .
C68 C69 C72 O11 -1.8(10) .
C70 C69 C72 O11 179.2(7) .
